data_1531103
loop_
_publ_author_name
'Azad, A.K.'
'Eriksen, J.'
'Mellergard, A.'
'Eriksson, S.G.'
'Ivanov, S.A.'
'Rundlof, H.'

_publ_section_title
;
 A study on the nuclear and magnetic structure of the double perovskites
 A2 Fe W O6 (A = Sr, Ba) by neutron powder diffraction and reverse Monte
 Carlo modelling
;
_journal_name_full 'Materials Research Bulletin'
_journal_page_first 1797
_journal_page_last 1813
_journal_volume 37
_journal_year 2002
_chemical_formula_sum 'Ba2 Fe O6 W'
_chemical_name_systematic 'Ba2 (Fe W O6)'
_space_group_IT_number 87
_symmetry_space_group_name_Hall '-I 4'
_symmetry_space_group_name_H-M 'I 4/m'
_cell_angle_alpha 90
_cell_angle_beta 90
_cell_angle_gamma 90
_cell_formula_units_Z 2
_cell_length_a 5.7448
_cell_length_b 5.7448
_cell_length_c 8.111
_cell_volume 267.685
_citation_journal_id_ASTM MRBUAC
_cod_data_source_file Azad_MRBUAC_2002_777.cif
_cod_data_source_block Ba2Fe1O6W1
_cod_original_cell_volume 267.6851
_cod_original_formula_sum 'Ba2 Fe1 O6 W1'
_cod_database_code 1531103

loop_
_symmetry_equiv_pos_as_xyz
x,y,z
-y,x,z
-x,-y,z
y,-x,z
-x,-y,-z
y,-x,-z
x,y,-z
-y,x,-z
x+1/2,y+1/2,z+1/2
-y+1/2,x+1/2,z+1/2
-x+1/2,-y+1/2,z+1/2
y+1/2,-x+1/2,z+1/2
-x+1/2,-y+1/2,-z+1/2
y+1/2,-x+1/2,-z+1/2
x+1/2,y+1/2,-z+1/2
-y+1/2,x+1/2,-z+1/2

loop_
_atom_site_label
_atom_site_type_symbol
_atom_site_fract_x
_atom_site_fract_y
_atom_site_fract_z
_atom_site_occupancy
_atom_site_U_iso_or_equiv
W1 W+6 0 0 0 1 0.0
Fe1 Fe+2 0 0 0.5 1 0.0
Ba1 Ba+2 0 0.5 0.25 1 0.0
O2 O-2 0.238 0.24 0 1 0.0
O1 O-2 0 0 0.236 1 0.0
